data_7061816
loop_
_publ_author_name
'Kumar, Sunil'
Priyasha,
'Das, Dinabandhu'

_publ_section_title
;
 Molecular tiltation and supramolecular interactions induced uniaxial NTE
 and biaxial PTE in bis-imidazole-based co-crystals
;
_journal_issue 38
_journal_name_full 'New Journal of Chemistry'
_journal_page_first 18465
_journal_page_last 18470
_journal_paper_doi 10.1039/D2NJ03717C
_journal_volume 46
_journal_year 2022
_chemical_formula_sum 'C22 H20 N4 O4'
_chemical_formula_weight 404.42
_space_group_crystal_system monoclinic
_space_group_IT_number 15
_space_group_name_Hall '-C 2yc'
_space_group_name_H-M_alt 'C 1 2/c 1'
_atom_sites_solution_hydrogens mixed
_audit_creation_method SHELXL-2018/3
_audit_update_record
;
2022-07-16 deposited with the CCDC.	2022-09-06 downloaded from the CCDC.
;
_cell_angle_alpha 90
_cell_angle_beta 106.450(4)
_cell_angle_gamma 90
_cell_formula_units_Z 4
_cell_length_a 28.556(3)
_cell_length_b 6.7097(8)
_cell_length_c 11.2036(13)
_cell_measurement_reflns_used 8418
_cell_measurement_temperature 350(2)
_cell_measurement_theta_max 27.85
_cell_measurement_theta_min 2.98
_cell_volume 2058.8(4)
_computing_cell_refinement 'Bruker SAINT'
_computing_data_collection 'Bruker APEX3'
_computing_data_reduction 'Bruker SAINT'
_computing_molecular_graphics 'Xseed-2017 (Barbour, 2017)'
_computing_structure_refinement 'SHELXL-2018/3 (Sheldrick, 2018)'
_computing_structure_solution 'SHELXT 2018/2 (Sheldrick, 2018)'
_diffrn_ambient_temperature 350(2)
_diffrn_measured_fraction_theta_full 0.989
_diffrn_measured_fraction_theta_max 0.986
_diffrn_measurement_device_type 'Bruker APEX-III Photon-II detector'
_diffrn_measurement_method 'phi and omega scan'
_diffrn_radiation_type MoK\a
_diffrn_radiation_wavelength 0.71073
_diffrn_reflns_av_R_equivalents 0.0285
_diffrn_reflns_av_unetI/netI 0.0161
_diffrn_reflns_Laue_measured_fraction_full 0.989
_diffrn_reflns_Laue_measured_fraction_max 0.986
_diffrn_reflns_limit_h_max 36
_diffrn_reflns_limit_h_min -38
_diffrn_reflns_limit_k_max 8
_diffrn_reflns_limit_k_min -8
_diffrn_reflns_limit_l_max 14
_diffrn_reflns_limit_l_min -14
_diffrn_reflns_number 22672
_diffrn_reflns_point_group_measured_fraction_full 0.989
_diffrn_reflns_point_group_measured_fraction_max 0.986
_diffrn_reflns_theta_full 25.000
_diffrn_reflns_theta_max 28.390
_diffrn_reflns_theta_min 2.975
_diffrn_source microfocus
_exptl_absorpt_coefficient_mu 0.092
_exptl_absorpt_correction_T_max 0.7457
_exptl_absorpt_correction_T_min 0.6978
_exptl_absorpt_correction_type multi-scan
_exptl_absorpt_process_details SADABS
_exptl_crystal_colour colorless
_exptl_crystal_density_diffrn 1.305
_exptl_crystal_description block
_exptl_crystal_F_000 848
_exptl_crystal_size_max 0.480
_exptl_crystal_size_mid 0.190
_exptl_crystal_size_min 0.180
_refine_diff_density_max 0.165
_refine_diff_density_min -0.122
_refine_diff_density_rms 0.026
_refine_ls_extinction_method none
_refine_ls_goodness_of_fit_ref 1.037
_refine_ls_hydrogen_treatment mixed
_refine_ls_matrix_type full
_refine_ls_number_parameters 152
_refine_ls_number_reflns 2546
_refine_ls_number_restraints 0
_refine_ls_restrained_S_all 1.037
_refine_ls_R_factor_all 0.0539
_refine_ls_R_factor_gt 0.0432
_refine_ls_shift/su_max 0.000
_refine_ls_shift/su_mean 0.000
_refine_ls_structure_factor_coef Fsqd
_refine_ls_weighting_details 'w=1/[\s^2^(Fo^2^)+(0.0449P)^2^+0.8434P] where P=(Fo^2^+2Fc^2^)/3'
_refine_ls_weighting_scheme calc
_refine_ls_wR_factor_gt 0.1040
_refine_ls_wR_factor_ref 0.1116
_reflns_Friedel_coverage 0.000
_reflns_number_gt 2082
_reflns_number_total 2546
_reflns_threshold_expression 'I > 2\s(I)'
_cod_data_source_file d2nj03717c2.cif
_cod_data_source_block BIMB-TA_350K
_cod_depositor_comments 'Adding full bibliography for 7061809--7061825.cif.'
_cod_original_sg_symbol_H-M 'C 2/c'
_cod_database_code 7061816
_shelx_shelxl_version_number 2018/3
_shelx_space_group_comment
;
The symmetry employed for this shelxl refinement is uniquely defined
by the following loop, which should always be used as a source of
symmetry information in preference to the above space-group names.
They are only intended as comments.
;
_shelx_estimated_absorpt_t_min 0.957
_shelx_estimated_absorpt_t_max 0.984

loop_
_space_group_symop_operation_xyz
'x, y, z'
'-x, y, -z+1/2'
'x+1/2, y+1/2, z'
'-x+1/2, y+1/2, -z+1/2'
'-x, -y, -z'
'x, -y, z-1/2'
'-x+1/2, -y+1/2, -z'
'x+1/2, -y+1/2, z-1/2'

loop_
_atom_site_label
_atom_site_type_symbol
_atom_site_fract_x
_atom_site_fract_y
_atom_site_fract_z
_atom_site_U_iso_or_equiv
_atom_site_adp_type
_atom_site_occupancy
_atom_site_site_symmetry_order
_atom_site_calc_flag
_atom_site_refinement_flags_posn
_atom_site_refinement_flags_adp
_atom_site_refinement_flags_occupancy
_atom_site_disorder_assembly
_atom_site_disorder_group
O1 O 0.30040(4) 0.21847(16) 0.14012(9) 0.0628(3) Uani 1 1 d . . . . .
O2 O 0.33821(4) 0.14584(16) -0.00291(10) 0.0721(3) Uani 1 1 d . . . . .
N2 N 0.39490(4) 0.80981(17) 0.24441(10) 0.0537(3) Uani 1 1 d . . . . .
N1 N 0.36009(4) 0.52132(18) 0.18685(11) 0.0623(3) Uani 1 1 d . . . . .
C9 C 0.45575(4) 0.99614(19) 0.40633(12) 0.0497(3) Uani 1 1 d . . . . .
C2 C 0.24636(5) -0.1272(2) 0.09643(12) 0.0534(3) Uani 1 1 d . . . . .
H2 H 0.243863 -0.044499 0.160958 0.064 Uiso 1 1 calc R U . . .
C5 C 0.36176(5) 0.6769(2) 0.25808(13) 0.0549(3) Uani 1 1 d . . . . .
C3 C 0.27741(4) -0.07619(18) 0.02529(10) 0.0459(3) Uani 1 1 d . . . . .
C1 C 0.21933(5) -0.3002(2) 0.07124(12) 0.0541(3) Uani 1 1 d . . . . .
H1 H 0.198785 -0.334294 0.119280 0.065 Uiso 1 1 calc R U . . .
C4 C 0.30802(5) 0.10715(19) 0.05171(11) 0.0502(3) Uani 1 1 d . . . . .
C10 C 0.48523(5) 1.1621(2) 0.42453(14) 0.0628(4) Uani 1 1 d . . . . .
H10 H 0.475717 1.272872 0.373491 0.075 Uiso 1 1 calc R U . . .
C11 C 0.52881(5) 1.1657(2) 0.51793(14) 0.0659(4) Uani 1 1 d . . . . .
H11 H 0.548038 1.279882 0.529687 0.079 Uiso 1 1 calc R U . . .
C8 C 0.40680(5) 0.9990(2) 0.30971(14) 0.0626(4) Uani 1 1 d . . . . .
H8A H 0.381740 1.030737 0.349788 0.075 Uiso 1 1 calc R U . . .
H8B H 0.406742 1.103267 0.249705 0.075 Uiso 1 1 calc R U . . .
C7 C 0.41544(7) 0.7339(3) 0.15813(17) 0.0772(5) Uani 1 1 d . . . . .
C6 C 0.39358(7) 0.5572(3) 0.12333(17) 0.0791(5) Uani 1 1 d . . . . .
H5 H 0.3416(6) 0.697(2) 0.3137(15) 0.074(5) Uiso 1 1 d . . . . .
H7 H 0.4407(7) 0.806(3) 0.1384(18) 0.103(6) Uiso 1 1 d . . . . .
H6 H 0.3971(7) 0.466(3) 0.0602(19) 0.102(6) Uiso 1 1 d . . . . .
H1A H 0.3227(8) 0.332(4) 0.158(2) 0.119(8) Uiso 1 1 d . . . . .

loop_
_atom_site_aniso_label
_atom_site_aniso_U_11
_atom_site_aniso_U_22
_atom_site_aniso_U_33
_atom_site_aniso_U_23
_atom_site_aniso_U_13
_atom_site_aniso_U_12
O1 0.0729(6) 0.0581(6) 0.0621(6) -0.0145(5) 0.0268(5) -0.0177(5)
O2 0.0836(7) 0.0677(7) 0.0768(7) -0.0126(5) 0.0419(6) -0.0276(5)
N2 0.0500(6) 0.0552(6) 0.0528(6) -0.0081(5) 0.0099(5) -0.0106(5)
N1 0.0653(7) 0.0582(7) 0.0628(7) -0.0134(5) 0.0172(6) -0.0136(6)
C9 0.0487(6) 0.0474(7) 0.0523(6) -0.0077(5) 0.0133(5) -0.0081(5)
C2 0.0597(7) 0.0559(7) 0.0487(6) -0.0101(6) 0.0221(6) -0.0100(6)
C5 0.0516(7) 0.0590(8) 0.0540(7) -0.0091(6) 0.0147(6) -0.0112(6)
C3 0.0469(6) 0.0478(6) 0.0419(6) 0.0009(5) 0.0109(5) -0.0043(5)
C1 0.0581(7) 0.0603(8) 0.0497(6) -0.0046(6) 0.0246(6) -0.0132(6)
C4 0.0533(7) 0.0508(7) 0.0462(6) 0.0013(5) 0.0136(5) -0.0057(5)
C10 0.0660(9) 0.0497(7) 0.0654(8) 0.0061(6) 0.0069(7) -0.0141(6)
C11 0.0624(8) 0.0533(8) 0.0740(9) 0.0028(7) 0.0061(7) -0.0243(7)
C8 0.0557(7) 0.0515(8) 0.0718(9) -0.0092(6) 0.0038(6) -0.0067(6)
C7 0.0753(10) 0.0910(12) 0.0760(10) -0.0202(9) 0.0389(9) -0.0260(9)
C6 0.0843(11) 0.0837(12) 0.0777(10) -0.0314(9) 0.0366(9) -0.0162(9)

loop_
_atom_type_symbol
_atom_type_description
_atom_type_scat_dispersion_real
_atom_type_scat_dispersion_imag
_atom_type_scat_source
C C 0.0033 0.0016 'International Tables Vol C Tables 4.2.6.8 and 6.1.1.4'
H H 0.0000 0.0000 'International Tables Vol C Tables 4.2.6.8 and 6.1.1.4'
N N 0.0061 0.0033 'International Tables Vol C Tables 4.2.6.8 and 6.1.1.4'
O O 0.0106 0.0060 'International Tables Vol C Tables 4.2.6.8 and 6.1.1.4'

loop_
_geom_angle_atom_site_label_1
_geom_angle_atom_site_label_2
_geom_angle_atom_site_label_3
_geom_angle
_geom_angle_site_symmetry_1
_geom_angle_site_symmetry_3
_geom_angle_publ_flag
C4 O1 H1A 111.3(13) . . ?
C5 N2 C7 106.97(12) . . ?
C5 N2 C8 126.47(12) . . ?
C7 N2 C8 126.56(13) . . ?
C5 N1 C6 105.53(12) . . ?
C11 C9 C10 118.23(12) 5_676 . ?
C11 C9 C8 121.66(11) 5_676 . ?
C10 C9 C8 120.04(12) . . ?
C1 C2 C3 120.02(12) . . ?
C1 C2 H2 120.0 . . ?
C3 C2 H2 120.0 . . ?
N1 C5 N2 111.50(12) . . ?
N1 C5 H5 125.5(10) . . ?
N2 C5 H5 123.0(10) . . ?
C1 C3 C2 119.59(11) 7_545 . ?
C1 C3 C4 118.92(11) 7_545 . ?
C2 C3 C4 121.48(11) . . ?
C2 C1 C3 120.39(11) . 7_545 ?
C2 C1 H1 119.8 . . ?
C3 C1 H1 119.8 7_545 . ?
O2 C4 O1 123.53(12) . . ?
O2 C4 C3 122.35(12) . . ?
O1 C4 C3 114.10(11) . . ?
C9 C10 C11 120.57(13) . . ?
C9 C10 H10 119.7 . . ?
C11 C10 H10 119.7 . . ?
C9 C11 C10 121.19(12) 5_676 . ?
C9 C11 H11 119.4 5_676 . ?
C10 C11 H11 119.4 . . ?
N2 C8 C9 112.77(11) . . ?
N2 C8 H8A 109.0 . . ?
C9 C8 H8A 109.0 . . ?
N2 C8 H8B 109.0 . . ?
C9 C8 H8B 109.0 . . ?
H8A C8 H8B 107.8 . . ?
C6 C7 N2 106.09(14) . . ?
C6 C7 H7 135.0(13) . . ?
N2 C7 H7 118.9(13) . . ?
C7 C6 N1 109.90(14) . . ?
C7 C6 H6 129.7(13) . . ?
N1 C6 H6 120.3(13) . . ?

loop_
_geom_bond_atom_site_label_1
_geom_bond_atom_site_label_2
_geom_bond_distance
_geom_bond_site_symmetry_2
_geom_bond_publ_flag
O1 C4 1.3070(16) . ?
O1 H1A 0.98(2) . ?
O2 C4 1.2182(15) . ?
N2 C5 1.3404(17) . ?
N2 C7 1.3636(19) . ?
N2 C8 1.4564(17) . ?
N1 C5 1.3065(17) . ?
N1 C6 1.366(2) . ?
C9 C11 1.3719(19) 5_676 ?
C9 C10 1.3760(18) . ?
C9 C8 1.5064(18) . ?
C2 C1 1.3784(18) . ?
C2 C3 1.3924(16) . ?
C2 H2 0.9300 . ?
C5 H5 0.970(16) . ?
C3 C1 1.3867(17) 7_545 ?
C3 C4 1.4895(17) . ?
C1 H1 0.9300 . ?
C10 C11 1.381(2) . ?
C10 H10 0.9300 . ?
C11 H11 0.9300 . ?
C8 H8A 0.9700 . ?
C8 H8B 0.9700 . ?
C7 C6 1.345(2) . ?
C7 H7 0.95(2) . ?
C6 H6 0.96(2) . ?
